data_2215911
loop_
_publ_author_name
'Khalaji, Aliakbar Dehno'
'Alexandra M. Z. Slawin'
'Woollins, J. Derek'

_publ_section_title
;
 <i>N</i>-(2-Benzylidenepropylidene)-4-bromoaniline
;
_journal_coeditor_code FL2165
_journal_issue 11
_journal_name_full 'Acta Crystallographica Section E'
_journal_page_first o4257
_journal_page_last o4257
_journal_paper_doi 10.1107/S1600536807048222
_journal_volume 63
_journal_year 2007
_chemical_formula_iupac 'C16 H14 Br N'
_chemical_formula_moiety 'C16 H14 Br N'
_chemical_formula_sum 'C16 H14 Br N'
_chemical_formula_weight 300.19
_chemical_name_systematic
;
N-(2-Benzylidenepropylidene)-4-bromoaniline
;
_space_group_IT_number 19
_symmetry_cell_setting orthorhombic
_symmetry_space_group_name_Hall 'P 2ac 2ab'
_symmetry_space_group_name_H-M 'P 21 21 21'
_atom_sites_solution_hydrogens geom
_atom_sites_solution_primary direct
_atom_sites_solution_secondary difmap
_audit_creation_method SHELXL-97
_cell_angle_alpha 90.00
_cell_angle_beta 90.00
_cell_angle_gamma 90.00
_cell_formula_units_Z 8
_cell_length_a 7.3388(11)
_cell_length_b 11.798(2)
_cell_length_c 31.001(5)
_cell_measurement_reflns_used 8299
_cell_measurement_temperature 93(2)
_cell_measurement_theta_max 28.6436
_cell_measurement_theta_min 1.8468
_cell_volume 2684.2(7)
_computing_cell_refinement 'CrystalClear (Rigaku, 2004)'
_computing_data_collection 'CrystalClear (Rigaku, 2004)'
_computing_data_reduction 'CrystalClear (Rigaku, 2004)'
_computing_molecular_graphics 'SHELXTL (Sheldrick, 2003)'
_computing_publication_material 'SHELXTL (Sheldrick, 2003)'
_computing_structure_refinement 'SHELXL97 (Sheldrick, 1997)'
_computing_structure_solution 'SHELXS97 (Sheldrick, 1997)'
_diffrn_ambient_temperature 93(2)
_diffrn_measured_fraction_theta_full 0.969
_diffrn_measured_fraction_theta_max 0.968
_diffrn_measurement_device_type 'Rigaku CCD'
_diffrn_measurement_method '\w and \f'
_diffrn_radiation_monochromator confocal
_diffrn_radiation_source 'rotating anode'
_diffrn_radiation_type MoK\a
_diffrn_radiation_wavelength 0.71073
_diffrn_reflns_av_R_equivalents 0.0599
_diffrn_reflns_av_sigmaI/netI 0.0784
_diffrn_reflns_limit_h_max 7
_diffrn_reflns_limit_h_min -8
_diffrn_reflns_limit_k_max 13
_diffrn_reflns_limit_k_min -14
_diffrn_reflns_limit_l_max 37
_diffrn_reflns_limit_l_min -33
_diffrn_reflns_number 15150
_diffrn_reflns_theta_full 25.00
_diffrn_reflns_theta_max 25.31
_diffrn_reflns_theta_min 1.85
_exptl_absorpt_coefficient_mu 3.044
_exptl_absorpt_correction_T_max 0.972
_exptl_absorpt_correction_T_min 0.743
_exptl_absorpt_correction_type multi-scan
_exptl_absorpt_process_details '(CrystalClear; Rigaku, 2004)'
_exptl_crystal_colour Yellow
_exptl_crystal_density_diffrn 1.486
_exptl_crystal_density_method 'not measured'
_exptl_crystal_description Platelet
_exptl_crystal_F_000 1216
_exptl_crystal_size_max 0.1000
_exptl_crystal_size_mid 0.1000
_exptl_crystal_size_min 0.0100
_refine_diff_density_max 0.770
_refine_diff_density_min -0.625
_refine_ls_abs_structure_details 'Flack (1983)'
_refine_ls_abs_structure_Flack 0.066(13)
_refine_ls_extinction_method none
_refine_ls_goodness_of_fit_ref 1.080
_refine_ls_hydrogen_treatment constr
_refine_ls_matrix_type full
_refine_ls_number_parameters 328
_refine_ls_number_reflns 4632
_refine_ls_number_restraints 0
_refine_ls_restrained_S_all 1.080
_refine_ls_R_factor_all 0.0566
_refine_ls_R_factor_gt 0.0475
_refine_ls_shift/su_max 0.002
_refine_ls_shift/su_mean 0.000
_refine_ls_structure_factor_coef Fsqd
_refine_ls_weighting_details 'calc w=1/[\s^2^(Fo^2^)+(0.0416P)^2^] where P=(Fo^2^+2Fc^2^)/3'
_refine_ls_weighting_scheme calc
_refine_ls_wR_factor_gt 0.1021
_refine_ls_wR_factor_ref 0.1076
_reflns_number_gt 4105
_reflns_number_total 4632
_reflns_threshold_expression I>2\s(I)
_cod_data_source_file fl2165.cif
_cod_data_source_block I
_cod_database_code 2215911
_cod_database_fobs_code 2215911

loop_
_symmetry_equiv_pos_as_xyz
'x, y, z'
'-x+1/2, -y, z+1/2'
'-x, y+1/2, -z+1/2'
'x+1/2, -y+1/2, -z'

loop_
_atom_site_type_symbol
_atom_site_label
_atom_site_fract_x
_atom_site_fract_y
_atom_site_fract_z
_atom_site_U_iso_or_equiv
_atom_site_adp_type
_atom_site_calc_flag
_atom_site_refinement_flags
_atom_site_occupancy
C C1 0.4450(7) 0.7764(4) 0.69418(17) 0.0230(12) Uani d . 1
H H1A 0.4559 0.7013 0.7049 0.028 Uiso calc R 1
C C2 0.4635(8) 0.8589(4) 0.72413(18) 0.0264(13) Uani d . 1
C C3 0.4991(7) 0.8199(4) 0.76795(17) 0.0239(12) Uani d . 1
H H3A 0.4975 0.7407 0.7735 0.029 Uiso calc R 1
N N3 0.5326(6) 0.8879(4) 0.79962(14) 0.0245(11) Uani d . 1
C C4 0.5748(7) 0.8396(4) 0.83991(18) 0.0233(13) Uani d . 1
C C5 0.5141(7) 0.8948(4) 0.87704(17) 0.0236(13) Uani d . 1
H H5A 0.4452 0.9625 0.8743 0.028 Uiso calc R 1
C C6 0.5521(7) 0.8529(4) 0.91768(18) 0.0248(13) Uani d . 1
H H6A 0.5104 0.8917 0.9427 0.030 Uiso calc R 1
C C7 0.6529(7) 0.7526(4) 0.92161(17) 0.0238(12) Uani d . 1
Br Br7 0.71050(8) 0.69448(4) 0.976917(18) 0.03333(17) Uani d . 1
C C8 0.7155(7) 0.6963(4) 0.88542(17) 0.0238(12) Uani d . 1
H H8A 0.7844 0.6286 0.8884 0.029 Uiso calc R 1
C C9 0.6771(7) 0.7392(4) 0.84467(17) 0.0249(12) Uani d . 1
H H9A 0.7201 0.7006 0.8198 0.030 Uiso calc R 1
C C10 0.4109(7) 0.7850(4) 0.64776(17) 0.0249(13) Uani d . 1
C C11 0.4592(8) 0.8791(4) 0.62138(18) 0.0269(13) Uani d . 1
H H11A 0.5195 0.9422 0.6340 0.032 Uiso calc R 1
C C12 0.4197(7) 0.8804(5) 0.57758(19) 0.0280(13) Uani d . 1
H H12A 0.4488 0.9453 0.5608 0.034 Uiso calc R 1
C C13 0.3373(7) 0.7866(4) 0.55793(18) 0.0297(13) Uani d . 1
H H13A 0.3126 0.7866 0.5278 0.036 Uiso calc R 1
C C14 0.2929(7) 0.6947(4) 0.58296(16) 0.0255(12) Uani d . 1
H H14A 0.2354 0.6311 0.5699 0.031 Uiso calc R 1
C C15 0.3299(7) 0.6925(4) 0.62678(17) 0.0258(12) Uani d . 1
H H15A 0.2998 0.6268 0.6430 0.031 Uiso calc R 1
C C16 0.4448(8) 0.9841(4) 0.71717(18) 0.0270(13) Uani d . 1
H H16A 0.5646 1.0166 0.7106 0.041 Uiso calc R 1
H H16B 0.3959 1.0195 0.7433 0.041 Uiso calc R 1
H H16C 0.3618 0.9982 0.6930 0.041 Uiso calc R 1
C C21 1.0160(7) 1.0188(4) 0.80943(17) 0.0251(12) Uani d . 1
H H21A 0.9915 0.9430 0.8008 0.030 Uiso calc R 1
C C22 0.9956(7) 1.0981(4) 0.77804(17) 0.0229(12) Uani d . 1
C C23 0.9445(7) 1.0577(4) 0.73543(17) 0.0257(12) Uani d . 1
H H23A 0.9217 0.9792 0.7315 0.031 Uiso calc R 1
N N23 0.9290(6) 1.1249(4) 0.70288(14) 0.0243(11) Uani d . 1
C C24 0.9004(7) 1.0788(4) 0.66142(18) 0.0230(13) Uani d . 1
C C25 0.8120(7) 1.1454(4) 0.63070(17) 0.0243(12) Uani d . 1
H H25A 0.7641 1.2171 0.6388 0.029 Uiso calc R 1
C C26 0.7930(8) 1.1084(4) 0.58845(17) 0.0303(13) Uani d . 1
H H26A 0.7302 1.1536 0.5679 0.036 Uiso calc R 1
C C27 0.8674(8) 1.0035(4) 0.57635(17) 0.0270(13) Uani d . 1
Br Br27 0.85102(8) 0.95525(5) 0.518338(19) 0.03735(18) Uani d . 1
C C28 0.9575(7) 0.9375(5) 0.60617(19) 0.0289(13) Uani d . 1
H H28A 1.0085 0.8668 0.5978 0.035 Uiso calc R 1
C C29 0.9733(7) 0.9744(4) 0.64820(17) 0.0238(12) Uani d . 1
H H29A 1.0348 0.9283 0.6686 0.029 Uiso calc R 1
C C30 1.0703(7) 1.0325(4) 0.85489(17) 0.0228(12) Uani d . 1
C C31 1.1701(7) 1.1240(4) 0.87145(18) 0.0274(13) Uani d . 1
H H31A 1.2101 1.1825 0.8526 0.033 Uiso calc R 1
C C32 1.2110(8) 1.1300(4) 0.91529(17) 0.0276(13) Uani d . 1
H H32A 1.2787 1.1925 0.9261 0.033 Uiso calc R 1
C C33 1.1538(7) 1.0452(5) 0.94333(18) 0.0327(14) Uani d . 1
H H33A 1.1802 1.0505 0.9733 0.039 Uiso calc R 1
C C34 1.0587(7) 0.9533(5) 0.92762(18) 0.0311(13) Uani d . 1
H H34A 1.0213 0.8946 0.9466 0.037 Uiso calc R 1
C C35 1.0175(7) 0.9466(5) 0.88413(17) 0.0252(12) Uani d . 1
H H35A 0.9522 0.8828 0.8737 0.030 Uiso calc R 1
C C36 1.0207(8) 1.2241(4) 0.78343(18) 0.0255(13) Uani d . 1
H H36A 0.9836 1.2464 0.8126 0.038 Uiso calc R 1
H H36B 0.9456 1.2642 0.7622 0.038 Uiso calc R 1
H H36C 1.1491 1.2436 0.7790 0.038 Uiso calc R 1

loop_
_atom_site_aniso_label
_atom_site_aniso_U_11
_atom_site_aniso_U_22
_atom_site_aniso_U_33
_atom_site_aniso_U_12
_atom_site_aniso_U_13
_atom_site_aniso_U_23
C1 0.020(3) 0.022(3) 0.027(3) 0.005(2) -0.003(2) -0.001(2)
C2 0.027(3) 0.022(3) 0.030(4) 0.001(2) -0.001(2) 0.004(2)
C3 0.016(3) 0.020(3) 0.035(3) 0.001(2) 0.001(2) 0.003(3)
N3 0.024(3) 0.022(2) 0.028(3) 0.002(2) 0.001(2) -0.003(2)
C4 0.023(3) 0.016(3) 0.031(3) -0.004(2) -0.003(2) 0.001(2)
C5 0.022(3) 0.016(3) 0.032(3) 0.002(2) -0.003(2) -0.003(2)
C6 0.016(3) 0.018(3) 0.040(4) 0.001(2) 0.005(2) -0.007(2)
C7 0.015(3) 0.023(3) 0.033(3) 0.000(2) 0.002(2) 0.004(2)
Br7 0.0409(4) 0.0301(3) 0.0290(3) 0.0020(2) 0.0003(3) 0.0039(3)
C8 0.026(3) 0.008(2) 0.037(3) 0.001(2) -0.002(2) -0.001(2)
C9 0.032(4) 0.016(3) 0.026(3) -0.003(2) -0.005(2) -0.002(2)
C10 0.026(3) 0.021(3) 0.028(3) 0.004(2) 0.003(2) 0.004(2)
C11 0.024(3) 0.024(3) 0.032(4) -0.003(2) 0.005(2) 0.002(2)
C12 0.024(3) 0.023(3) 0.037(4) 0.002(2) 0.006(3) 0.008(3)
C13 0.023(3) 0.034(3) 0.032(3) 0.005(2) -0.001(2) 0.004(3)
C14 0.023(3) 0.023(3) 0.031(3) 0.006(2) 0.002(2) -0.008(2)
C15 0.025(3) 0.017(3) 0.036(3) 0.000(2) 0.006(2) -0.003(2)
C16 0.033(3) 0.018(3) 0.029(3) 0.002(2) -0.003(3) 0.000(2)
C21 0.031(3) 0.013(3) 0.032(3) 0.000(2) -0.002(2) -0.003(2)
C22 0.022(3) 0.022(3) 0.025(3) 0.001(2) 0.003(2) 0.001(2)
C23 0.026(3) 0.020(3) 0.031(3) -0.002(2) 0.001(2) -0.004(2)
N23 0.028(3) 0.022(2) 0.023(3) 0.0005(19) 0.0008(19) 0.0026(19)
C24 0.024(3) 0.015(3) 0.029(3) -0.008(2) 0.001(2) 0.001(2)
C25 0.028(3) 0.016(3) 0.029(3) 0.004(2) 0.002(2) 0.003(2)
C26 0.036(4) 0.025(3) 0.031(3) 0.001(3) -0.001(3) 0.006(2)
C27 0.029(3) 0.025(3) 0.028(3) -0.002(2) 0.003(2) -0.004(2)
Br27 0.0473(4) 0.0370(3) 0.0278(3) -0.0073(3) 0.0013(3) -0.0035(3)
C28 0.028(3) 0.020(3) 0.039(4) -0.007(2) 0.002(3) -0.003(2)
C29 0.017(3) 0.019(3) 0.036(3) -0.003(2) 0.002(2) 0.003(2)
C30 0.019(3) 0.022(3) 0.027(3) 0.004(2) -0.002(2) -0.002(2)
C31 0.023(3) 0.018(3) 0.041(4) -0.001(2) -0.002(3) 0.002(2)
C32 0.031(3) 0.020(3) 0.032(3) -0.002(2) -0.005(3) -0.003(2)
C33 0.036(4) 0.030(3) 0.031(3) 0.009(3) -0.003(2) -0.008(3)
C34 0.038(4) 0.019(3) 0.036(4) 0.005(3) -0.002(3) 0.003(3)
C35 0.018(3) 0.024(3) 0.034(3) 0.008(2) -0.003(2) -0.001(2)
C36 0.025(3) 0.019(3) 0.032(3) -0.006(2) -0.002(2) 0.006(2)

loop_
_atom_type_symbol
_atom_type_description
_atom_type_scat_dispersion_real
_atom_type_scat_dispersion_imag
_atom_type_scat_source
C C 0.0033 0.0016 'International Tables Vol C Tables 4.2.6.8 and 6.1.1.4'
H H 0.0000 0.0000 'International Tables Vol C Tables 4.2.6.8 and 6.1.1.4'
N N 0.0061 0.0033 'International Tables Vol C Tables 4.2.6.8 and 6.1.1.4'
Br Br -0.2901 2.4595 'International Tables Vol C Tables 4.2.6.8 and 6.1.1.4'

loop_
_geom_angle_atom_site_label_1
_geom_angle_atom_site_label_2
_geom_angle_atom_site_label_3
_geom_angle
C2 C1 C10 129.9(5)
C2 C1 H1A 115.0
C10 C1 H1A 115.0
C1 C2 C3 115.5(5)
C1 C2 C16 127.0(5)
C3 C2 C16 117.5(5)
N3 C3 C2 123.1(5)
N3 C3 H3A 118.4
C2 C3 H3A 118.4
C3 N3 C4 117.8(5)
C5 C4 N3 118.3(5)
C5 C4 C9 118.4(5)
N3 C4 C9 123.3(5)
C6 C5 C4 121.4(5)
C6 C5 H5A 119.3
C4 C5 H5A 119.3
C5 C6 C7 119.2(5)
C5 C6 H6A 120.4
C7 C6 H6A 120.4
C8 C7 C6 120.7(5)
C8 C7 Br7 119.1(4)
C6 C7 Br7 120.2(4)
C7 C8 C9 119.7(5)
C7 C8 H8A 120.2
C9 C8 H8A 120.2
C8 C9 C4 120.6(5)
C8 C9 H9A 119.7
C4 C9 H9A 119.7
C15 C10 C11 116.5(5)
C15 C10 C1 118.3(5)
C11 C10 C1 125.1(5)
C12 C11 C10 121.2(5)
C12 C11 H11A 119.4
C10 C11 H11A 119.4
C11 C12 C13 120.5(5)
C11 C12 H12A 119.7
C13 C12 H12A 119.7
C14 C13 C12 118.7(5)
C14 C13 H13A 120.6
C12 C13 H13A 120.6
C13 C14 C15 121.5(5)
C13 C14 H14A 119.3
C15 C14 H14A 119.3
C14 C15 C10 121.6(5)
C14 C15 H15A 119.2
C10 C15 H15A 119.2
C2 C16 H16A 109.5
C2 C16 H16B 109.5
H16A C16 H16B 109.5
C2 C16 H16C 109.5
H16A C16 H16C 109.5
H16B C16 H16C 109.5
C22 C21 C30 129.7(5)
C22 C21 H21A 115.1
C30 C21 H21A 115.1
C21 C22 C23 117.0(5)
C21 C22 C36 125.9(5)
C23 C22 C36 117.1(4)
N23 C23 C22 122.2(5)
N23 C23 H23A 118.9
C22 C23 H23A 118.9
C23 N23 C24 119.3(4)
C25 C24 C29 118.2(5)
C25 C24 N23 118.3(5)
C29 C24 N23 123.2(5)
C26 C25 C24 120.9(5)
C26 C25 H25A 119.5
C24 C25 H25A 119.5
C25 C26 C27 119.4(5)
C25 C26 H26A 120.3
C27 C26 H26A 120.3
C28 C27 C26 120.4(5)
C28 C27 Br27 119.9(4)
C26 C27 Br27 119.7(4)
C27 C28 C29 119.7(5)
C27 C28 H28A 120.1
C29 C28 H28A 120.1
C28 C29 C24 121.4(5)
C28 C29 H29A 119.3
C24 C29 H29A 119.3
C31 C30 C35 117.4(5)
C31 C30 C21 125.2(5)
C35 C30 C21 117.4(5)
C32 C31 C30 120.6(5)
C32 C31 H31A 119.7
C30 C31 H31A 119.7
C33 C32 C31 120.5(5)
C33 C32 H32A 119.7
C31 C32 H32A 119.7
C34 C33 C32 119.9(5)
C34 C33 H33A 120.1
C32 C33 H33A 120.1
C33 C34 C35 120.0(5)
C33 C34 H34A 120.0
C35 C34 H34A 120.0
C34 C35 C30 121.6(5)
C34 C35 H35A 119.2
C30 C35 H35A 119.2
C22 C36 H36A 109.5
C22 C36 H36B 109.5
H36A C36 H36B 109.5
C22 C36 H36C 109.5
H36A C36 H36C 109.5
H36B C36 H36C 109.5

loop_
_geom_bond_atom_site_label_1
_geom_bond_atom_site_label_2
_geom_bond_distance
C1 C2 1.352(7)
C1 C10 1.464(7)
C1 H1A 0.9500
C2 C3 1.458(7)
C2 C16 1.499(7)
C3 N3 1.292(6)
C3 H3A 0.9500
N3 C4 1.407(6)
C4 C5 1.395(7)
C4 C9 1.410(7)
C5 C6 1.381(7)
C5 H5A 0.9500
C6 C7 1.401(7)
C6 H6A 0.9500
C7 C8 1.382(7)
C7 Br7 1.894(5)
C8 C9 1.390(7)
C8 H8A 0.9500
C9 H9A 0.9500
C10 C15 1.403(7)
C10 C11 1.424(7)
C11 C12 1.389(7)
C11 H11A 0.9500
C12 C13 1.400(7)
C12 H12A 0.9500
C13 C14 1.373(7)
C13 H13A 0.9500
C14 C15 1.386(7)
C14 H14A 0.9500
C15 H15A 0.9500
C16 H16A 0.9800
C16 H16B 0.9800
C16 H16C 0.9800
C21 C22 1.358(7)
C21 C30 1.474(7)
C21 H21A 0.9500
C22 C23 1.453(7)
C22 C36 1.507(7)
C23 N23 1.288(6)
C23 H23A 0.9500
N23 C24 1.411(7)
C24 C25 1.395(7)
C24 C29 1.404(7)
C25 C26 1.388(7)
C25 H25A 0.9500
C26 C27 1.403(7)
C26 H26A 0.9500
C27 C28 1.378(8)
C27 Br27 1.890(5)
C28 C29 1.379(7)
C28 H28A 0.9500
C29 H29A 0.9500
C30 C31 1.402(7)
C30 C35 1.413(7)
C31 C32 1.394(7)
C31 H31A 0.9500
C32 C33 1.390(7)
C32 H32A 0.9500
C33 C34 1.378(7)
C33 H33A 0.9500
C34 C35 1.384(7)
C34 H34A 0.9500
C35 H35A 0.9500
C36 H36A 0.9800
C36 H36B 0.9800
C36 H36C 0.9800

loop_
_geom_torsion_atom_site_label_1
_geom_torsion_atom_site_label_2
_geom_torsion_atom_site_label_3
_geom_torsion_atom_site_label_4
_geom_torsion
C10 C1 C2 C3 -179.4(5)
C10 C1 C2 C16 2.9(10)
C1 C2 C3 N3 175.0(5)
C16 C2 C3 N3 -7.0(8)
C2 C3 N3 C4 -176.6(5)
C3 N3 C4 C5 -144.6(5)
C3 N3 C4 C9 36.2(7)
N3 C4 C5 C6 -179.3(5)
C9 C4 C5 C6 -0.1(8)
C4 C5 C6 C7 -0.3(8)
C5 C6 C7 C8 0.6(7)
C5 C6 C7 Br7 179.0(4)
C6 C7 C8 C9 -0.4(8)
Br7 C7 C8 C9 -178.8(4)
C7 C8 C9 C4 -0.1(8)
C5 C4 C9 C8 0.3(8)
N3 C4 C9 C8 179.5(5)
C2 C1 C10 C15 -156.0(6)
C2 C1 C10 C11 26.3(9)
C15 C10 C11 C12 2.9(8)
C1 C10 C11 C12 -179.4(5)
C10 C11 C12 C13 -2.5(8)
C11 C12 C13 C14 1.4(8)
C12 C13 C14 C15 -0.8(8)
C13 C14 C15 C10 1.4(8)
C11 C10 C15 C14 -2.4(8)
C1 C10 C15 C14 179.8(5)
C30 C21 C22 C23 178.4(5)
C30 C21 C22 C36 -1.8(10)
C21 C22 C23 N23 -177.0(5)
C36 C22 C23 N23 3.2(8)
C22 C23 N23 C24 172.5(5)
C23 N23 C24 C25 154.0(5)
C23 N23 C24 C29 -33.0(7)
C29 C24 C25 C26 1.4(8)
N23 C24 C25 C26 174.8(5)
C24 C25 C26 C27 -1.4(8)
C25 C26 C27 C28 0.4(8)
C25 C26 C27 Br27 -177.4(4)
C26 C27 C28 C29 0.5(8)
Br27 C27 C28 C29 178.3(4)
C27 C28 C29 C24 -0.4(8)
C25 C24 C29 C28 -0.5(7)
N23 C24 C29 C28 -173.5(5)
C22 C21 C30 C31 -22.9(9)
C22 C21 C30 C35 157.0(6)
C35 C30 C31 C32 -1.3(8)
C21 C30 C31 C32 178.6(5)
C30 C31 C32 C33 0.0(9)
C31 C32 C33 C34 1.2(9)
C32 C33 C34 C35 -1.2(8)
C33 C34 C35 C30 -0.2(8)
C31 C30 C35 C34 1.4(7)
C21 C30 C35 C34 -178.5(5)

loop_
_cod_related_entry_id
_cod_related_entry_database
_cod_related_entry_code
1 ChemSpider 24738733
